data_7700285
loop_
_publ_author_name
'Meng, Yin-Shan'
'Yang, Mu-Wen'
'Xu, Ling'
'Xiong, Jin'
'Hu, Ji-Yun'
'Liu, Tao'
'Wang, Bing-Wu'
'Gao, Song'

_publ_section_title
;
 Design principle of half-sandwich type erbium single-ion magnets through
 crystal field engineering: a combined magnetic and electronic structure
 study.
;
_journal_issue 28
_journal_name_full 'Dalton transactions (Cambridge, England : 2003)'
_journal_page_first 10407
_journal_page_last 10411
_journal_paper_doi 10.1039/c9dt01954e
_journal_volume 48
_journal_year 2019
_chemical_formula_moiety 'C46 H61 Er O3'
_chemical_formula_sum 'C46 H61 Er O3'
_chemical_formula_weight 829.20
_space_group_crystal_system orthorhombic
_space_group_IT_number 19
_space_group_name_Hall 'P 2ac 2ab'
_space_group_name_H-M_alt 'P 21 21 21'
_symmetry_space_group_name_Hall 'P 2ac 2ab'
_symmetry_space_group_name_H-M 'P 21 21 21'
_atom_sites_solution_hydrogens geom
_atom_sites_solution_primary direct
_audit_creation_date 2016-03-01
_audit_creation_method
;
Olex2 1.2
(compiled 2016.02.19 svn.r3266 for OlexSys, GUI svn.r5155)
;
_audit_update_record
;
2019-02-28 deposited with the CCDC.    2019-06-17 downloaded from the CCDC.
;
_cell_angle_alpha 90
_cell_angle_beta 90
_cell_angle_gamma 90
_cell_formula_units_Z 4
_cell_length_a 12.4119(3)
_cell_length_b 16.2512(4)
_cell_length_c 20.0292(5)
_cell_measurement_reflns_used 11208
_cell_measurement_temperature 180.01(10)
_cell_measurement_theta_max 28.1120
_cell_measurement_theta_min 3.3120
_cell_volume 4040.06(17)
_computing_cell_refinement
;
CrysAlisPro, Agilent Technologies,
Version 1.171.36.32 (release 02-08-2013 CrysAlis171 .NET)
(compiled Aug  2 2013,16:46:58)
;
_computing_data_collection
;
CrysAlisPro, Agilent Technologies,
Version 1.171.36.32 (release 02-08-2013 CrysAlis171 .NET)
(compiled Aug  2 2013,16:46:58)
;
_computing_data_reduction
;
CrysAlisPro, Agilent Technologies,
Version 1.171.36.32 (release 02-08-2013 CrysAlis171 .NET)
(compiled Aug  2 2013,16:46:58)
;
_computing_molecular_graphics 'Olex2 (Dolomanov et al., 2009)'
_computing_publication_material 'Olex2 (Dolomanov et al., 2009)'
_computing_structure_refinement 'ShelXL (Sheldrick, 2015)'
_computing_structure_solution 'ShelXS (Sheldrick, 2008)'
_diffrn_ambient_temperature 180.01(10)
_diffrn_detector_area_resol_mean 10.3914
_diffrn_measured_fraction_theta_full 0.997
_diffrn_measured_fraction_theta_max 0.998
_diffrn_measurement_details
;
#__ type_ start__ end____ width___ exp.time_
  1 omega  -59.00   37.00   1.0000    6.5200
omega____ theta____ kappa____ phi______ frames
    -       10.5454  -57.0000  -30.0000 96

#__ type_ start__ end____ width___ exp.time_
  2 omega  -16.00   79.00   1.0000    6.5200
omega____ theta____ kappa____ phi______ frames
    -       10.5454   57.0000  120.0000 95

#__ type_ start__ end____ width___ exp.time_
  3 omega  -20.00   53.00   1.0000    6.5200
omega____ theta____ kappa____ phi______ frames
    -       10.5454  -99.0000 -120.0000 73
;
_diffrn_measurement_device_type 'SuperNova, Dual, Cu at zero, Atlas'
_diffrn_measurement_method '\w scans'
_diffrn_orient_matrix_UB_11 0.0030053000
_diffrn_orient_matrix_UB_12 0.0308686000
_diffrn_orient_matrix_UB_13 -0.0249724000
_diffrn_orient_matrix_UB_21 0.0065340000
_diffrn_orient_matrix_UB_22 0.0304514000
_diffrn_orient_matrix_UB_23 0.0250383000
_diffrn_orient_matrix_UB_31 0.0566971000
_diffrn_orient_matrix_UB_32 -0.0051146000
_diffrn_orient_matrix_UB_33 -0.0015744000
_diffrn_radiation_monochromator mirror
_diffrn_radiation_type MoK\a
_diffrn_radiation_wavelength 0.71073
_diffrn_reflns_av_R_equivalents 0.0408
_diffrn_reflns_av_unetI/netI 0.0449
_diffrn_reflns_Laue_measured_fraction_full 0.997
_diffrn_reflns_Laue_measured_fraction_max 0.998
_diffrn_reflns_limit_h_max 14
_diffrn_reflns_limit_h_min -15
_diffrn_reflns_limit_k_max 19
_diffrn_reflns_limit_k_min -20
_diffrn_reflns_limit_l_max 21
_diffrn_reflns_limit_l_min -24
_diffrn_reflns_number 25928
_diffrn_reflns_point_group_measured_fraction_full 0.998
_diffrn_reflns_point_group_measured_fraction_max 0.997
_diffrn_reflns_theta_full 25.242
_diffrn_reflns_theta_max 26.017
_diffrn_reflns_theta_min 3.164
_diffrn_source 'SuperNova (Mo) X-ray Source'
_exptl_absorpt_coefficient_mu 2.115
_exptl_absorpt_correction_T_max 1.00000
_exptl_absorpt_correction_T_min 0.76942
_exptl_absorpt_correction_type multi-scan
_exptl_absorpt_process_details
;
CrysAlisPro, Agilent Technologies,
Version 1.171.36.32 (release 02-08-2013 CrysAlis171 .NET)
(compiled Aug  2 2013,16:46:58)
Empirical absorption correction using spherical harmonics,
 implemented in SCALE3 ABSPACK scaling algorithm.
;
_exptl_crystal_colour 'light pink'
_exptl_crystal_colour_modifier light
_exptl_crystal_colour_primary pink
_exptl_crystal_density_diffrn 1.363
_exptl_crystal_density_method 'not measured'
_exptl_crystal_description prism
_exptl_crystal_F_000 1716
_exptl_crystal_size_max 0.3
_exptl_crystal_size_mid 0.15
_exptl_crystal_size_min 0.15
_refine_diff_density_max 0.992
_refine_diff_density_min -0.550
_refine_diff_density_rms 0.076
_refine_ls_abs_structure_details
;
 Flack x determined using 2773 quotients [(I+)-(I-)]/[(I+)+(I-)]
 (Parsons, Flack and Wagner, Acta Cryst. B69 (2013) 249-259).
;
_refine_ls_abs_structure_Flack -0.031(5)
_refine_ls_extinction_method none
_refine_ls_goodness_of_fit_ref 1.050
_refine_ls_hydrogen_treatment constr
_refine_ls_matrix_type full
_refine_ls_number_parameters 459
_refine_ls_number_reflns 7944
_refine_ls_number_restraints 0
_refine_ls_restrained_S_all 1.050
_refine_ls_R_factor_all 0.0387
_refine_ls_R_factor_gt 0.0281
_refine_ls_shift/su_max 0.001
_refine_ls_shift/su_mean 0.000
_refine_ls_structure_factor_coef Fsqd
_refine_ls_weighting_details 'w=1/[\s^2^(Fo^2^)+(0.0130P)^2^+1.8460P] where P=(Fo^2^+2Fc^2^)/3'
_refine_ls_weighting_scheme calc
_refine_ls_wR_factor_gt 0.0486
_refine_ls_wR_factor_ref 0.0530
_reflns_Friedel_coverage 0.796
_reflns_Friedel_fraction_full 0.998
_reflns_Friedel_fraction_max 0.996
_reflns_number_gt 6900
_reflns_number_total 7944
_reflns_threshold_expression 'I > 2\s(I)'
_cod_data_source_file c9dt01954e2.cif
_cod_data_source_block 16mar01c
_cod_depositor_comments 'Adding full bibliography for 7700284--7700285.cif.'
_cod_original_cell_volume 4040.05(18)
_cod_database_code 7700285
_shelxl_version_number 2014-3
_chemical_oxdiff_formula 'Er1 C46 H52 O3'
_shelx_space_group_comment
;
The symmetry employed for this shelxl refinement is uniquely defined
by the following loop, which should always be used as a source of
symmetry information in preference to the above space-group names.
They are only intended as comments.
;
_reflns_odcompleteness_completeness 99.66
_reflns_odcompleteness_iscentric 1
_reflns_odcompleteness_theta 25.97
_olex2_refinement_description
;
1. Fixed Uiso
 At 1.2 times of:
  All C(H) groups, All C(H,H) groups
 At 1.5 times of:
  All C(H,H,H) groups
2.a Ternary CH refined with riding coordinates:
 C21(H21), C24(H24), C33(H33), C36(H36)
2.b Secondary CH2 refined with riding coordinates:
 C39(H39A,H39B), C40(H40A,H40B), C41(H41A,H41B), C42(H42A,H42B), C43(H43A,
 H43B), C44(H44A,H44B), C45(H45A,H45B), C46(H46A,H46B)
2.c Aromatic/amide H refined with riding coordinates:
 C1(H1), C2(H2), C3(H3), C4(H4), C5(H5), C6(H6), C7(H7), C8(H8), C11(H11),
 C12(H12), C13(H13), C17(H17), C18(H18), C19(H19), C29(H29), C30(H30), C31(H31)
2.d Idealised Me refined as rotating group:
 C22(H22A,H22B,H22C), C23(H23A,H23B,H23C), C25(H25A,H25B,H25C), C26(H26A,H26B,
 H26C), C34(H34A,H34B,H34C), C35(H35A,H35B,H35C), C37(H37A,H37B,H37C), C38(H38A,
 H38B,H38C)
;
_olex2_submission_special_instructions 'No special instructions were received'

loop_
_space_group_symop_operation_xyz
'x, y, z'
'-x+1/2, -y, z+1/2'
'x+1/2, -y+1/2, -z'
'-x, y+1/2, -z+1/2'

loop_
_atom_site_label
_atom_site_type_symbol
_atom_site_fract_x
_atom_site_fract_y
_atom_site_fract_z
_atom_site_U_iso_or_equiv
_atom_site_adp_type
_atom_site_occupancy
_atom_site_site_symmetry_order
_atom_site_calc_flag
_atom_site_refinement_flags_posn
Er1 Er 0.25350(2) 0.20359(2) 0.11097(2) 0.02097(6) Uani 1 1 d .
O1 O 0.2267(3) 0.13302(19) 0.19913(15) 0.0223(8) Uani 1 1 d .
O2 O 0.4062(3) 0.2640(2) 0.1688(2) 0.0328(9) Uani 1 1 d .
O3 O 0.3999(3) 0.1108(2) 0.08719(17) 0.0284(9) Uani 1 1 d .
C1 C 0.1520(5) 0.3413(3) 0.1107(3) 0.0374(14) Uani 1 1 d .
H1 H 0.1421 0.3818 0.1430 0.045 Uiso 1 1 calc R
C2 C 0.0731(4) 0.2796(4) 0.1126(3) 0.0351(14) Uani 1 1 d .
H2 H 0.0207 0.2894 0.1449 0.042 Uiso 1 1 calc R
C3 C 0.0550(4) 0.2066(4) 0.0772(3) 0.0310(13) Uani 1 1 d .
H3 H -0.0081 0.1804 0.0906 0.037 Uiso 1 1 calc R
C4 C 0.1077(4) 0.1634(3) 0.0269(3) 0.0309(14) Uani 1 1 d .
H4 H 0.0728 0.1146 0.0160 0.037 Uiso 1 1 calc R
C5 C 0.2012(4) 0.1759(4) -0.0113(3) 0.0316(14) Uani 1 1 d .
H5 H 0.2162 0.1320 -0.0396 0.038 Uiso 1 1 calc R
C6 C 0.2763(4) 0.2391(4) -0.0163(3) 0.0368(16) Uani 1 1 d .
H6 H 0.3268 0.2299 -0.0498 0.044 Uiso 1 1 calc R
C7 C 0.2935(4) 0.3135(4) 0.0174(3) 0.0406(16) Uani 1 1 d .
H7 H 0.3527 0.3419 0.0008 0.049 Uiso 1 1 calc R
C8 C 0.2441(7) 0.3553(3) 0.0697(3) 0.0406(14) Uani 1 1 d .
H8 H 0.2795 0.4040 0.0805 0.049 Uiso 1 1 calc R
C9 C 0.2075(4) 0.0738(3) 0.2432(3) 0.0188(11) Uani 1 1 d .
C10 C 0.1404(4) 0.0059(3) 0.2273(2) 0.0208(12) Uani 1 1 d .
C11 C 0.1281(4) -0.0577(3) 0.2725(3) 0.0274(13) Uani 1 1 d .
H11 H 0.0857 -0.1026 0.2607 0.033 Uiso 1 1 calc R
C12 C 0.1764(4) -0.0569(3) 0.3345(3) 0.0294(13) Uani 1 1 d .
H12 H 0.1687 -0.1010 0.3637 0.035 Uiso 1 1 calc R
C13 C 0.2366(6) 0.0112(3) 0.3518(2) 0.0260(13) Uani 1 1 d .
H13 H 0.2678 0.0132 0.3940 0.031 Uiso 1 1 calc R
C14 C 0.2523(5) 0.0770(2) 0.30851(19) 0.0180(9) Uani 1 1 d .
C15 C 0.0715(4) 0.0010(3) 0.1657(3) 0.0233(12) Uani 1 1 d .
C16 C -0.0326(4) 0.0360(3) 0.1671(3) 0.0243(12) Uani 1 1 d .
C17 C -0.1023(4) 0.0206(4) 0.1139(4) 0.0331(14) Uani 1 1 d .
H17 H -0.1713 0.0429 0.1144 0.040 Uiso 1 1 calc R
C18 C -0.0704(5) -0.0270(4) 0.0608(3) 0.0355(15) Uani 1 1 d .
H18 H -0.1177 -0.0365 0.0257 0.043 Uiso 1 1 calc R
C19 C 0.0312(5) -0.0606(4) 0.0595(3) 0.0320(14) Uani 1 1 d .
H19 H 0.0514 -0.0933 0.0236 0.038 Uiso 1 1 calc R
C20 C 0.1042(4) -0.0466(3) 0.1107(3) 0.0234(11) Uani 1 1 d .
C21 C -0.0712(4) 0.0874(4) 0.2261(3) 0.0388(16) Uani 1 1 d .
H21 H -0.0073 0.1133 0.2457 0.047 Uiso 1 1 calc R
C22 C -0.1208(7) 0.0343(5) 0.2794(4) 0.084(3) Uani 1 1 d .
H22A H -0.1809 0.0048 0.2612 0.126 Uiso 1 1 calc GR
H22B H -0.1449 0.0684 0.3156 0.126 Uiso 1 1 calc GR
H22C H -0.0681 -0.0040 0.2956 0.126 Uiso 1 1 calc GR
C23 C -0.1490(5) 0.1562(4) 0.2087(3) 0.0434(17) Uani 1 1 d .
H23A H -0.1178 0.1906 0.1749 0.065 Uiso 1 1 calc GR
H23B H -0.1633 0.1885 0.2479 0.065 Uiso 1 1 calc GR
H23C H -0.2151 0.1330 0.1925 0.065 Uiso 1 1 calc GR
C24 C 0.2172(4) -0.0825(3) 0.1079(3) 0.0302(13) Uani 1 1 d .
H24 H 0.2615 -0.0531 0.1406 0.036 Uiso 1 1 calc R
C25 C 0.2185(5) -0.1728(4) 0.1263(4) 0.056(2) Uani 1 1 d .
H25A H 0.1881 -0.1798 0.1700 0.083 Uiso 1 1 calc GR
H25B H 0.2913 -0.1926 0.1261 0.083 Uiso 1 1 calc GR
H25C H 0.1767 -0.2034 0.0945 0.083 Uiso 1 1 calc GR
C26 C 0.2687(5) -0.0712(4) 0.0398(3) 0.0421(16) Uani 1 1 d .
H26A H 0.2328 -0.1056 0.0078 0.063 Uiso 1 1 calc GR
H26B H 0.3435 -0.0861 0.0421 0.063 Uiso 1 1 calc GR
H26C H 0.2625 -0.0146 0.0264 0.063 Uiso 1 1 calc GR
C27 C 0.3039(4) 0.1513(3) 0.3381(3) 0.0223(12) Uani 1 1 d .
C28 C 0.2381(5) 0.2160(3) 0.3605(2) 0.0281(12) Uani 1 1 d .
C29 C 0.2835(4) 0.2800(3) 0.3970(3) 0.0382(15) Uani 1 1 d .
H29 H 0.2402 0.3231 0.4116 0.046 Uiso 1 1 calc R
C30 C 0.3911(5) 0.2805(4) 0.4117(3) 0.0413(16) Uani 1 1 d .
H30 H 0.4201 0.3234 0.4365 0.050 Uiso 1 1 calc R
C31 C 0.4572(5) 0.2171(4) 0.3896(4) 0.0367(15) Uani 1 1 d .
H31 H 0.5303 0.2177 0.3999 0.044 Uiso 1 1 calc R
C32 C 0.4150(4) 0.1530(3) 0.3523(3) 0.0235(12) Uani 1 1 d .
C33 C 0.1169(4) 0.2150(4) 0.3483(3) 0.0391(15) Uani 1 1 d .
H33 H 0.1004 0.1669 0.3206 0.047 Uiso 1 1 calc R
C34 C 0.0805(5) 0.2922(4) 0.3098(3) 0.0456(16) Uani 1 1 d .
H34A H 0.0057 0.2872 0.2983 0.068 Uiso 1 1 calc GR
H34B H 0.1226 0.2977 0.2698 0.068 Uiso 1 1 calc GR
H34C H 0.0906 0.3400 0.3373 0.068 Uiso 1 1 calc GR
C35 C 0.0553(5) 0.2062(6) 0.4131(4) 0.065(3) Uani 1 1 d .
H35A H 0.0768 0.1564 0.4352 0.098 Uiso 1 1 calc GR
H35B H -0.0205 0.2043 0.4039 0.098 Uiso 1 1 calc GR
H35C H 0.0707 0.2524 0.4415 0.098 Uiso 1 1 calc GR
C36 C 0.4898(4) 0.0860(4) 0.3273(3) 0.0306(13) Uani 1 1 d .
H36 H 0.4491 0.0513 0.2962 0.037 Uiso 1 1 calc R
C37 C 0.5287(5) 0.0315(4) 0.3848(3) 0.0516(18) Uani 1 1 d .
H37A H 0.5683 0.0643 0.4162 0.077 Uiso 1 1 calc GR
H37B H 0.5744 -0.0111 0.3676 0.077 Uiso 1 1 calc GR
H37C H 0.4677 0.0072 0.4067 0.077 Uiso 1 1 calc GR
C38 C 0.5865(5) 0.1212(5) 0.2897(3) 0.0501(18) Uani 1 1 d .
H38A H 0.5619 0.1594 0.2564 0.075 Uiso 1 1 calc GR
H38B H 0.6253 0.0773 0.2685 0.075 Uiso 1 1 calc GR
H38C H 0.6331 0.1491 0.3205 0.075 Uiso 1 1 calc GR
C39 C 0.3911(5) 0.3177(4) 0.2244(3) 0.0436(16) Uani 1 1 d .
H39A H 0.3618 0.2875 0.2620 0.052 Uiso 1 1 calc R
H39B H 0.3413 0.3615 0.2129 0.052 Uiso 1 1 calc R
C40 C 0.4995(6) 0.3529(5) 0.2419(4) 0.066(2) Uani 1 1 d .
H40A H 0.4957 0.4124 0.2451 0.079 Uiso 1 1 calc R
H40B H 0.5245 0.3311 0.2842 0.079 Uiso 1 1 calc R
C41 C 0.5732(6) 0.3278(5) 0.1868(4) 0.069(3) Uani 1 1 d .
H41A H 0.6245 0.2870 0.2023 0.082 Uiso 1 1 calc R
H41B H 0.6126 0.3750 0.1698 0.082 Uiso 1 1 calc R
C42 C 0.5017(4) 0.2925(5) 0.1337(3) 0.0456(17) Uani 1 1 d .
H42A H 0.4830 0.3341 0.1010 0.055 Uiso 1 1 calc R
H42B H 0.5371 0.2472 0.1111 0.055 Uiso 1 1 calc R
C43 C 0.4536(4) 0.0654(4) 0.1396(3) 0.0340(15) Uani 1 1 d .
H43A H 0.4161 0.0141 0.1483 0.041 Uiso 1 1 calc R
H43B H 0.4552 0.0974 0.1804 0.041 Uiso 1 1 calc R
C44 C 0.5647(5) 0.0489(5) 0.1157(4) 0.059(2) Uani 1 1 d .
H44A H 0.5921 -0.0021 0.1342 0.071 Uiso 1 1 calc R
H44B H 0.6129 0.0935 0.1279 0.071 Uiso 1 1 calc R
C45 C 0.5533(5) 0.0431(5) 0.0420(4) 0.056(2) Uani 1 1 d .
H45A H 0.5346 -0.0125 0.0285 0.067 Uiso 1 1 calc R
H45B H 0.6194 0.0591 0.0197 0.067 Uiso 1 1 calc R
C46 C 0.4633(4) 0.1024(4) 0.0262(3) 0.0386(15) Uani 1 1 d .
H46A H 0.4923 0.1553 0.0127 0.046 Uiso 1 1 calc R
H46B H 0.4189 0.0812 -0.0098 0.046 Uiso 1 1 calc R

loop_
_atom_site_aniso_label
_atom_site_aniso_U_11
_atom_site_aniso_U_22
_atom_site_aniso_U_33
_atom_site_aniso_U_23
_atom_site_aniso_U_13
_atom_site_aniso_U_12
Er1 0.02120(10) 0.02333(10) 0.01837(10) 0.00514(9) -0.00006(16) -0.00078(16)
O1 0.022(2) 0.0258(17) 0.0186(17) 0.0048(13) -0.0008(15) -0.0029(16)
O2 0.032(2) 0.035(2) 0.031(2) 0.0033(18) 0.0014(19) -0.0096(18)
O3 0.0258(19) 0.035(2) 0.024(2) 0.0051(17) 0.0018(16) 0.0033(19)
C1 0.050(4) 0.031(3) 0.031(3) -0.004(3) -0.011(3) 0.014(3)
C2 0.030(3) 0.048(4) 0.027(3) 0.006(3) 0.001(3) 0.013(3)
C3 0.019(3) 0.044(3) 0.030(3) 0.015(3) -0.003(2) -0.003(3)
C4 0.028(3) 0.032(3) 0.033(4) 0.002(3) -0.010(3) -0.005(3)
C5 0.034(3) 0.039(3) 0.022(3) 0.000(3) 0.000(2) 0.007(3)
C6 0.034(4) 0.053(4) 0.023(3) 0.015(3) 0.009(3) 0.008(3)
C7 0.031(3) 0.048(4) 0.043(4) 0.030(3) -0.002(3) -0.009(3)
C8 0.046(3) 0.025(3) 0.051(4) 0.013(2) -0.014(5) -0.004(4)
C9 0.015(2) 0.019(3) 0.022(3) 0.003(2) 0.006(2) 0.003(2)
C10 0.018(3) 0.028(3) 0.017(3) -0.002(2) 0.002(2) 0.004(2)
C11 0.028(3) 0.025(3) 0.029(3) 0.003(2) -0.006(3) -0.003(3)
C12 0.035(3) 0.026(3) 0.027(3) 0.010(3) -0.005(3) -0.002(3)
C13 0.030(4) 0.028(3) 0.020(3) 0.0001(19) 0.001(3) 0.003(3)
C14 0.013(2) 0.022(2) 0.018(2) -0.0009(16) -0.002(3) 0.009(3)
C15 0.022(3) 0.026(3) 0.022(3) 0.008(2) -0.001(2) -0.008(2)
C16 0.021(3) 0.032(3) 0.020(3) 0.005(3) -0.002(2) -0.002(2)
C17 0.021(3) 0.043(4) 0.035(4) 0.005(3) -0.005(3) 0.002(3)
C18 0.036(4) 0.047(4) 0.023(3) 0.006(3) -0.011(3) -0.006(3)
C19 0.036(3) 0.039(4) 0.021(3) -0.001(3) -0.001(3) -0.006(3)
C20 0.024(3) 0.026(3) 0.020(3) 0.009(3) 0.001(3) -0.008(2)
C21 0.021(3) 0.061(4) 0.035(4) -0.008(3) -0.003(3) 0.007(3)
C22 0.096(6) 0.102(7) 0.055(5) 0.048(5) 0.038(5) 0.057(6)
C23 0.035(4) 0.049(4) 0.046(4) 0.001(3) 0.016(3) 0.001(3)
C24 0.027(3) 0.033(3) 0.031(3) -0.005(3) 0.002(2) -0.003(2)
C25 0.039(4) 0.051(4) 0.076(5) 0.021(3) 0.013(3) 0.014(3)
C26 0.039(4) 0.050(3) 0.037(3) -0.007(3) 0.008(3) -0.001(3)
C27 0.025(3) 0.025(3) 0.016(3) 0.003(2) -0.001(2) 0.002(2)
C28 0.034(3) 0.024(2) 0.027(2) 0.0001(19) 0.001(3) 0.005(4)
C29 0.047(4) 0.033(3) 0.035(3) -0.009(3) 0.000(3) 0.012(3)
C30 0.053(4) 0.034(4) 0.037(4) -0.012(3) -0.010(3) -0.010(3)
C31 0.030(3) 0.045(4) 0.035(4) 0.001(4) -0.004(3) -0.005(3)
C32 0.024(3) 0.026(3) 0.021(3) 0.000(2) 0.000(2) -0.002(2)
C33 0.033(3) 0.039(4) 0.045(4) -0.011(3) -0.006(3) 0.016(3)
C34 0.044(3) 0.062(4) 0.031(4) 0.004(3) -0.002(3) 0.024(4)
C35 0.040(4) 0.084(6) 0.073(6) 0.033(5) 0.006(4) 0.012(5)
C36 0.024(3) 0.043(4) 0.025(3) -0.001(3) -0.002(2) 0.002(3)
C37 0.058(4) 0.056(4) 0.040(4) 0.001(4) -0.002(4) 0.028(4)
C38 0.030(3) 0.076(5) 0.045(4) -0.009(4) 0.006(3) -0.005(4)
C39 0.057(4) 0.039(4) 0.035(4) 0.000(3) -0.007(3) -0.011(3)
C40 0.085(6) 0.072(5) 0.040(5) 0.016(4) -0.018(4) -0.046(5)
C41 0.046(4) 0.082(6) 0.078(6) 0.028(5) -0.018(4) -0.036(4)
C42 0.029(3) 0.052(4) 0.056(4) 0.004(3) 0.006(3) -0.020(3)
C43 0.024(3) 0.049(4) 0.029(3) 0.013(3) -0.002(3) 0.001(3)
C44 0.041(4) 0.083(6) 0.053(5) 0.007(5) -0.008(4) 0.015(4)
C45 0.043(4) 0.064(5) 0.060(5) 0.017(4) 0.018(4) 0.015(4)
C46 0.036(3) 0.050(4) 0.030(4) 0.009(3) 0.012(3) 0.009(3)

loop_
_atom_type_symbol
_atom_type_description
_atom_type_scat_dispersion_real
_atom_type_scat_dispersion_imag
_atom_type_scat_source
C C 0.0033 0.0016 'International Tables Vol C Tables 4.2.6.8 and 6.1.1.4'
H H 0.0000 0.0000 'International Tables Vol C Tables 4.2.6.8 and 6.1.1.4'
O O 0.0106 0.0060 'International Tables Vol C Tables 4.2.6.8 and 6.1.1.4'
Er Er -0.2586 4.9576 'International Tables Vol C Tables 4.2.6.8 and 6.1.1.4'

loop_
_geom_angle_atom_site_label_1
_geom_angle_atom_site_label_2
_geom_angle_atom_site_label_3
_geom_angle
O1 Er1 O2 86.79(12)
O1 Er1 O3 86.82(12)
O1 Er1 C1 113.23(17)
O1 Er1 C2 96.47(16)
O1 Er1 C3 94.55(15)
O1 Er1 C4 107.32(15)
O1 Er1 C5 130.91(15)
O1 Er1 C6 159.74(16)
O1 Er1 C7 169.36(17)
O1 Er1 C8 139.95(16)
O2 Er1 C1 91.80(16)
O2 Er1 C2 118.79(17)
O2 Er1 C3 150.58(17)
O2 Er1 C4 165.89(15)
O2 Er1 C5 136.19(15)
O2 Er1 C6 106.83(16)
O2 Er1 C7 85.29(16)
O2 Er1 C8 78.66(18)
O3 Er1 O2 76.04(12)
O3 Er1 C1 156.21(16)
O3 Er1 C2 164.88(16)
O3 Er1 C3 133.37(17)
O3 Er1 C4 104.12(15)
O3 Er1 C5 83.84(14)
O3 Er1 C6 82.20(14)
O3 Er1 C7 98.12(16)
O3 Er1 C8 124.3(2)
C1 Er1 C5 91.52(18)
C1 Er1 C6 81.92(19)
C1 Er1 C7 60.0(2)
C1 Er1 C8 32.0(2)
C2 Er1 C1 31.75(18)
C2 Er1 C5 82.88(18)
C2 Er1 C6 90.06(18)
C2 Er1 C7 81.20(18)
C2 Er1 C8 60.5(2)
C3 Er1 C1 60.66(19)
C3 Er1 C2 31.82(18)
C3 Er1 C4 31.56(18)
C3 Er1 C5 60.52(17)
C3 Er1 C6 80.97(17)
C3 Er1 C7 88.89(17)
C3 Er1 C8 81.6(2)
C4 Er1 C1 82.75(18)
C4 Er1 C2 60.80(19)
C4 Er1 C5 31.79(17)
C4 Er1 C6 59.60(18)
C4 Er1 C7 80.71(18)
C4 Er1 C8 90.07(19)
C5 Er1 C6 31.00(17)
C5 Er1 C7 59.31(19)
C5 Er1 C8 81.51(18)
C6 Er1 C7 30.87(18)
C8 Er1 C6 59.28(18)
C8 Er1 C7 30.80(19)
C9 O1 Er1 165.6(3)
C39 O2 Er1 121.1(3)
C39 O2 C42 106.9(4)
C42 O2 Er1 122.3(3)
C43 O3 Er1 121.6(3)
C43 O3 C46 108.1(4)
C46 O3 Er1 129.1(3)
C2 C1 Er1 73.7(3)
C2 C1 C8 133.7(6)
C8 C1 Er1 75.3(3)
C1 C2 Er1 74.6(3)
C3 C2 Er1 74.0(3)
C3 C2 C1 134.7(6)
C2 C3 Er1 74.2(3)
C4 C3 Er1 74.2(3)
C4 C3 C2 135.9(5)
C3 C4 Er1 74.2(3)
C3 C4 C5 135.3(5)
C5 C4 Er1 74.8(3)
C4 C5 Er1 73.4(3)
C6 C5 Er1 76.7(3)
C6 C5 C4 134.4(6)
C5 C6 Er1 72.3(3)
C5 C6 C7 134.8(5)
C7 C6 Er1 74.8(3)
C6 C7 Er1 74.3(3)
C8 C7 Er1 73.3(3)
C8 C7 C6 135.9(5)
C1 C8 Er1 72.7(3)
C7 C8 Er1 75.9(3)
C7 C8 C1 135.2(6)
O1 C9 C10 121.4(4)
O1 C9 C14 121.0(4)
C10 C9 C14 117.6(4)
C9 C10 C15 124.0(4)
C11 C10 C9 120.0(5)
C11 C10 C15 115.8(5)
C12 C11 C10 122.3(5)
C11 C12 C13 118.0(5)
C12 C13 C14 122.4(5)
C9 C14 C27 124.3(4)
C13 C14 C9 119.4(5)
C13 C14 C27 115.8(4)
C16 C15 C10 118.9(5)
C20 C15 C10 120.5(5)
C20 C15 C16 120.1(5)
C15 C16 C21 121.6(5)
C17 C16 C15 118.6(5)
C17 C16 C21 119.7(5)
C18 C17 C16 120.9(5)
C17 C18 C19 120.2(5)
C18 C19 C20 121.3(5)
C15 C20 C24 120.4(5)
C19 C20 C15 118.7(5)
C19 C20 C24 120.8(5)
C22 C21 C16 111.4(6)
C22 C21 C23 108.9(5)
C23 C21 C16 115.3(5)
C25 C24 C20 111.9(4)
C25 C24 C26 109.5(5)
C26 C24 C20 112.0(5)
C28 C27 C14 118.9(5)
C28 C27 C32 119.4(5)
C32 C27 C14 121.1(5)
C27 C28 C33 121.0(5)
C29 C28 C27 119.5(6)
C29 C28 C33 119.5(5)
C30 C29 C28 120.8(5)
C29 C30 C31 120.3(5)
C32 C31 C30 120.3(5)
C27 C32 C36 121.3(5)
C31 C32 C27 119.6(5)
C31 C32 C36 119.1(5)
C28 C33 C34 111.2(5)
C35 C33 C28 111.1(5)
C35 C33 C34 111.0(5)
C32 C36 C37 111.1(5)
C32 C36 C38 112.0(5)
C38 C36 C37 109.9(5)
O2 C39 C40 107.2(6)
C41 C40 C39 105.9(6)
C40 C41 C42 105.4(6)
O2 C42 C41 105.2(5)
O3 C43 C44 106.7(5)
C43 C44 C45 104.1(5)
C44 C45 C46 103.8(5)
O3 C46 C45 106.5(5)

loop_
_geom_bond_atom_site_label_1
_geom_bond_atom_site_label_2
_geom_bond_distance
Er1 O1 2.132(3)
Er1 O2 2.429(4)
Er1 O3 2.408(4)
Er1 C1 2.569(5)
Er1 C2 2.558(5)
Er1 C3 2.556(5)
Er1 C4 2.556(5)
Er1 C5 2.573(6)
Er1 C6 2.629(5)
Er1 C7 2.635(5)
Er1 C8 2.603(5)
O1 C9 1.327(5)
O2 C39 1.427(7)
O2 C42 1.453(6)
O3 C43 1.445(6)
O3 C46 1.460(6)
C1 C2 1.402(8)
C1 C8 1.425(9)
C2 C3 1.402(8)
C3 C4 1.390(8)
C4 C5 1.405(7)
C5 C6 1.392(8)
C6 C7 1.401(8)
C7 C8 1.392(8)
C9 C10 1.418(7)
C9 C14 1.423(6)
C10 C11 1.383(7)
C10 C15 1.503(7)
C11 C12 1.379(7)
C12 C13 1.379(8)
C13 C14 1.391(6)
C14 C27 1.490(7)
C15 C16 1.412(7)
C15 C20 1.407(7)
C16 C17 1.396(8)
C16 C21 1.524(8)
C17 C18 1.372(8)
C18 C19 1.374(8)
C19 C20 1.386(7)
C20 C24 1.521(7)
C21 C22 1.505(9)
C21 C23 1.517(8)
C24 C25 1.513(7)
C24 C26 1.517(7)
C27 C28 1.405(7)
C27 C32 1.408(7)
C28 C29 1.391(7)
C28 C33 1.524(8)
C29 C30 1.367(8)
C30 C31 1.389(8)
C31 C32 1.386(8)
C32 C36 1.516(7)
C33 C34 1.541(8)
C33 C35 1.514(9)
C36 C37 1.532(8)
C36 C38 1.529(8)
C39 C40 1.504(9)
C40 C41 1.490(11)
C41 C42 1.499(9)
C43 C44 1.484(8)
C44 C45 1.486(10)
C45 C46 1.509(8)
